data_4324442
loop_
_publ_author_name
'Tobias Fendt'
'Niko Fischer'
'Thomas M. Klap\"otke'
'J\"org Stierstorfer'

_publ_contact_author_address
;
Department Chemie
Ludwig-Maximilians Universit\"at
Butenandtstra\&se 5-13 (Haus D)
D-81377 M\"unchen
Bundesrepublik Deutschland
;
_publ_contact_author_email tmk@cup.uni-muenchen.de
_publ_contact_author_fax +49-89-2180-77491
_publ_contact_author_name 'Thomas M. Klapo\"tke'
_publ_contact_author_phone +49-89-2180-77492
_publ_section_title
;
 N-Rich Salts of 2-Methyl-5-nitraminotetrazole: Secondary Explosives with
 Low Sensitivities
;
_journal_name_full 'Inorganic Chemistry'
_journal_page_first 1447
_journal_page_last 1458
_journal_paper_doi 10.1021/ic1019923
_journal_volume 50
_journal_year 2011
_chemical_formula_moiety 'C H9 N6, C2 H3 N6 O2'
_chemical_formula_sum 'C3 H12 N12 O2'
_chemical_formula_weight 248.25
_chemical_name_common 'triaminoguanidinium 2-methyl-5-nitriminotetrazolate'
_chemical_name_systematic '1,3,5-triaminoguanidinium 2-methyl-5-nitriminotetrazolate'
_space_group_IT_number 2
_symmetry_cell_setting triclinic
_symmetry_Int_Tables_number 2
_symmetry_space_group_name_Hall '-P 1'
_symmetry_space_group_name_H-M 'P -1'
_atom_sites_solution_hydrogens geom
_atom_sites_solution_primary direct
_atom_sites_solution_secondary difmap
_audit_author_name 'Joerg Stierstorfer'
_audit_creation_date
;
'Thu Nov 26 01:54:01 2009'
;
_audit_creation_method SHELXL-97
_audit_update_record 26.11.09
_cell_angle_alpha 97.315(5)
_cell_angle_beta 106.030(5)
_cell_angle_gamma 104.979(5)
_cell_formula_units_Z 2
_cell_length_a 6.9170(4)
_cell_length_b 7.5831(5)
_cell_length_c 11.0147(7)
_cell_measurement_reflns_used 3275
_cell_measurement_temperature 173(2)
_cell_measurement_theta_max 32.3500
_cell_measurement_theta_min 4.1997
_cell_volume 523.99(6)
_computing_cell_refinement
;
CrysAlis RED, Oxford Diffraction Ltd.,
Version 1.171.27p5 beta (release 01-04-2005 CrysAlis171 .NET)
(compiled Apr  1 2005,17:53:34)
;
_computing_data_collection
;
CrysAlis CCD, Oxford Diffraction Ltd.,
Version 1.171.27p5 beta (release 01-04-2005 CrysAlis171 .NET)
(compiled Apr  1 2005,17:53:34)
;
_computing_data_reduction
;
CrysAlis RED, Oxford Diffraction Ltd.,
Version 1.171.27p5 beta (release 01-04-2005 CrysAlis171 .NET)
(compiled Apr  1 2005,17:53:34)
;
_computing_molecular_graphics
;
'ORTEP (M. N. Burnett, C. K. Johnson, ORTEP-III: Oak Ridge Thermal Ellipsoid
;
_computing_publication_material 'PLATON (A. L. Spek, Acta Crystallogr, Sect. A, 1990, 46, C34, 1995 version).'
_computing_structure_refinement 'SHELXL-97 (Sheldrick, 1997)'
_computing_structure_solution SIR-92
_diffrn_ambient_temperature 173
_diffrn_detector_area_resol_mean 15.9809
_diffrn_measured_fraction_theta_full 0.996
_diffrn_measured_fraction_theta_max 0.996
_diffrn_measurement_device 'CCD camera on \k-goniostat'
_diffrn_measurement_device_type KappaCCD
_diffrn_measurement_method omega-scan
_diffrn_orient_matrix_UB_11 -0.0016545777
_diffrn_orient_matrix_UB_12 0.0592334685
_diffrn_orient_matrix_UB_13 -0.0449533592
_diffrn_orient_matrix_UB_21 -0.0120742456
_diffrn_orient_matrix_UB_22 0.0691619336
_diffrn_orient_matrix_UB_23 0.0446258595
_diffrn_orient_matrix_UB_31 0.1115711732
_diffrn_orient_matrix_UB_32 0.0391933818
_diffrn_orient_matrix_UB_33 0.0263738734
_diffrn_radiation_collimation 0.5
_diffrn_radiation_monochromator graphite
_diffrn_radiation_source 'fine-focus sealed tube'
_diffrn_radiation_type 'Mo K\a'
_diffrn_radiation_wavelength 0.71073
_diffrn_reflns_av_R_equivalents 0.0175
_diffrn_reflns_av_sigmaI/netI 0.0246
_diffrn_reflns_limit_h_max 8
_diffrn_reflns_limit_h_min -8
_diffrn_reflns_limit_k_max 9
_diffrn_reflns_limit_k_min -9
_diffrn_reflns_limit_l_max 13
_diffrn_reflns_limit_l_min -13
_diffrn_reflns_number 5352
_diffrn_reflns_theta_full 25.98
_diffrn_reflns_theta_max 25.98
_diffrn_reflns_theta_min 4.21
_diffrn_source_current 40
_diffrn_source_type 'Spellman generator'
_diffrn_source_voltage 50
_exptl_absorpt_coefficient_mu 0.131
_exptl_absorpt_correction_T_max 0.99000
_exptl_absorpt_correction_T_min 0.95867
_exptl_absorpt_correction_type multi-scan
_exptl_absorpt_process_details
;SCALE3 ABSPACK - An Oxford Diffraction program (1.0.4,gui:1.0.3)
(C) 2005 Oxford Diffraction Ltd.
;
_exptl_crystal_colour colorless
_exptl_crystal_density_diffrn 1.573
_exptl_crystal_description rods
_exptl_crystal_F_000 260
_exptl_crystal_size_max 0.25
_exptl_crystal_size_mid 0.25
_exptl_crystal_size_min 0.16
_refine_diff_density_max 0.166
_refine_diff_density_min -0.226
_refine_diff_density_rms 0.038
_refine_ls_extinction_method none
_refine_ls_goodness_of_fit_ref 1.038
_refine_ls_hydrogen_treatment refall
_refine_ls_matrix_type full
_refine_ls_number_parameters 202
_refine_ls_number_reflns 2062
_refine_ls_number_restraints 0
_refine_ls_restrained_S_all 1.038
_refine_ls_R_factor_all 0.0372
_refine_ls_R_factor_gt 0.0289
_refine_ls_shift/su_max 0.000
_refine_ls_shift/su_mean 0.000
_refine_ls_structure_factor_coef Fsqd
_refine_ls_weighting_scheme calc
_refine_ls_wR_factor_gt 0.0749
_refine_ls_wR_factor_ref 0.0773
_reflns_number_gt 1650
_reflns_number_total 2062
_reflns_threshold_expression >2sigma(I)
_cod_data_source_file ic1019923_si_001_2.cif
_cod_data_source_block ex548
_cod_original_sg_symbol_Hall -P1
_cod_database_code 4324442

loop_
_symmetry_equiv_pos_as_xyz
'x, y, z'
'-x, -y, -z'

loop_
_atom_site_label
_atom_site_type_symbol
_atom_site_fract_x
_atom_site_fract_y
_atom_site_fract_z
_atom_site_U_iso_or_equiv
_atom_site_adp_type
_atom_site_occupancy
_atom_site_symmetry_multiplicity
_atom_site_calc_flag
O1 O 1.06642(15) 0.33825(12) 0.77523(9) 0.0304(2) Uani 1 1 d
O2 O 0.93918(14) 0.57237(12) 0.78519(9) 0.0301(2) Uani 1 1 d
N1 N 0.81242(16) 0.02594(14) 0.59446(9) 0.0219(2) Uani 1 1 d
N2 N 0.74690(15) -0.10423(14) 0.48593(9) 0.0207(2) Uani 1 1 d
N3 N 0.67000(17) -0.04720(15) 0.38053(10) 0.0265(3) Uani 1 1 d
N4 N 0.68339(17) 0.12930(15) 0.41824(10) 0.0275(3) Uani 1 1 d
N5 N 0.78747(17) 0.34764(14) 0.61253(10) 0.0263(3) Uani 1 1 d
N6 N 0.93232(16) 0.41472(14) 0.72447(10) 0.0223(2) Uani 1 1 d
C1 C 0.77113(18) 0.17206(17) 0.54876(12) 0.0207(3) Uani 1 1 d
C2 C 0.7448(2) -0.29729(18) 0.48498(14) 0.0263(3) Uani 1 1 d
N7 N 0.32516(18) 0.20698(16) 0.09507(10) 0.0254(3) Uani 1 1 d
N8 N 0.4418(2) 0.32204(17) 0.21870(10) 0.0268(3) Uani 1 1 d
N9 N 0.32597(16) 0.09256(14) -0.10920(10) 0.0224(3) Uani 1 1 d
N10 N 0.11059(17) -0.01392(16) -0.14055(11) 0.0240(3) Uani 1 1 d
N11 N 0.61213(17) 0.32724(16) 0.03083(11) 0.0268(3) Uani 1 1 d
N12 N 0.7090(2) 0.3221(2) -0.06587(12) 0.0339(3) Uani 1 1 d
C3 C 0.42015(19) 0.20906(16) 0.00482(11) 0.0202(3) Uani 1 1 d
H2C H 0.745(2) -0.351(2) 0.4023(16) 0.040(4) Uiso 1 1 d
H2A H 0.868(3) -0.300(2) 0.5492(15) 0.038(4) Uiso 1 1 d
H2B H 0.622(3) -0.359(2) 0.4983(15) 0.038(4) Uiso 1 1 d
H10B H 0.032(3) 0.028(2) -0.2050(16) 0.041(4) Uiso 1 1 d
H8A H 0.490(3) 0.255(2) 0.2690(16) 0.039(4) Uiso 1 1 d
H11 H 0.679(3) 0.408(2) 0.1087(16) 0.046(5) Uiso 1 1 d
H10A H 0.103(2) -0.132(2) -0.1744(14) 0.037(4) Uiso 1 1 d
H9 H 0.381(2) 0.113(2) -0.1697(15) 0.035(4) Uiso 1 1 d
H7 H 0.204(3) 0.122(2) 0.0765(14) 0.034(4) Uiso 1 1 d
H8B H 0.358(3) 0.369(2) 0.2417(15) 0.039(5) Uiso 1 1 d
H12A H 0.832(3) 0.309(3) -0.0333(17) 0.057(6) Uiso 1 1 d
H12B H 0.730(3) 0.428(3) -0.0905(18) 0.062(6) Uiso 1 1 d

loop_
_atom_site_aniso_label
_atom_site_aniso_U_11
_atom_site_aniso_U_22
_atom_site_aniso_U_33
_atom_site_aniso_U_23
_atom_site_aniso_U_13
_atom_site_aniso_U_12
O1 0.0304(5) 0.0257(5) 0.0289(5) 0.0005(4) -0.0022(4) 0.0136(4)
O2 0.0329(5) 0.0181(5) 0.0359(6) -0.0019(4) 0.0093(4) 0.0078(4)
N1 0.0238(5) 0.0197(5) 0.0183(5) 0.0008(4) 0.0039(4) 0.0045(4)
N2 0.0201(5) 0.0211(5) 0.0181(5) 0.0019(4) 0.0049(4) 0.0040(4)
N3 0.0269(6) 0.0292(6) 0.0203(6) 0.0049(5) 0.0042(5) 0.0071(5)
N4 0.0286(6) 0.0280(6) 0.0227(6) 0.0067(5) 0.0041(5) 0.0071(5)
N5 0.0251(6) 0.0211(6) 0.0273(6) 0.0037(5) 0.0003(5) 0.0078(5)
N6 0.0219(5) 0.0179(5) 0.0266(6) 0.0047(4) 0.0082(5) 0.0049(4)
C1 0.0155(6) 0.0222(6) 0.0222(6) 0.0054(5) 0.0036(5) 0.0045(5)
C2 0.0279(7) 0.0199(7) 0.0286(8) 0.0012(6) 0.0092(6) 0.0051(6)
N7 0.0246(6) 0.0288(6) 0.0176(6) -0.0003(5) 0.0049(5) 0.0039(5)
N8 0.0322(7) 0.0306(6) 0.0155(6) 0.0011(5) 0.0030(5) 0.0127(5)
N9 0.0232(6) 0.0233(6) 0.0168(5) 0.0013(4) 0.0048(5) 0.0041(5)
N10 0.0233(6) 0.0213(6) 0.0217(6) 0.0030(5) 0.0023(5) 0.0034(5)
N11 0.0264(6) 0.0276(6) 0.0202(6) 0.0005(5) 0.0063(5) 0.0017(5)
N12 0.0322(7) 0.0394(8) 0.0285(7) 0.0086(6) 0.0131(6) 0.0044(6)
C3 0.0247(6) 0.0178(6) 0.0182(6) 0.0052(5) 0.0038(5) 0.0096(5)

loop_
_atom_type_symbol
_atom_type_description
_atom_type_scat_dispersion_real
_atom_type_scat_dispersion_imag
_atom_type_scat_source
C C 0.0033 0.0016 'International Tables Vol C Tables 4.2.6.8 and 6.1.1.4'
N N 0.0061 0.0033 'International Tables Vol C Tables 4.2.6.8 and 6.1.1.4'
O O 0.0106 0.0060 'International Tables Vol C Tables 4.2.6.8 and 6.1.1.4'
H H 0.0000 0.0000 'International Tables Vol C Tables 4.2.6.8 and 6.1.1.4'

loop_
_geom_angle_atom_site_label_1
_geom_angle_atom_site_label_2
_geom_angle_atom_site_label_3
_geom_angle
N2 N1 C1 101.57(10)
N3 N2 N1 114.14(10)
N3 N2 C2 122.70(10)
N1 N2 C2 122.98(10)
N2 N3 N4 106.29(10)
N3 N4 C1 106.25(10)
N6 N5 C1 116.82(10)
O1 N6 O2 118.62(10)
O1 N6 N5 125.06(10)
O2 N6 N5 116.30(10)
N1 C1 N4 111.75(11)
N1 C1 N5 130.88(11)
N4 C1 N5 117.13(11)
N2 C2 H2C 108.1(9)
N2 C2 H2A 109.8(9)
H2C C2 H2A 109.0(12)
N2 C2 H2B 107.0(9)
H2C C2 H2B 109.8(14)
H2A C2 H2B 112.9(13)
C3 N7 N8 117.83(11)
C3 N7 H7 116.6(10)
N8 N7 H7 124.8(10)
N7 N8 H8A 108.7(11)
N7 N8 H8B 105.6(11)
H8A N8 H8B 113.4(16)
C3 N9 N10 118.46(10)
C3 N9 H9 117.3(10)
N10 N9 H9 120.6(10)
N9 N10 H10B 108.1(10)
N9 N10 H10A 105.3(10)
H10B N10 H10A 107.1(14)
C3 N11 N12 117.72(11)
C3 N11 H11 121.2(10)
N12 N11 H11 121.1(10)
N11 N12 H12A 108.6(12)
N11 N12 H12B 110.1(12)
H12A N12 H12B 106.7(18)
N9 C3 N11 119.92(11)
N9 C3 N7 120.62(11)
N11 C3 N7 119.45(11)

loop_
_geom_bond_atom_site_label_1
_geom_bond_atom_site_label_2
_geom_bond_distance
O1 N6 1.2583(13)
O2 N6 1.2760(13)
N1 N2 1.3333(14)
N1 C1 1.3374(15)
N2 N3 1.3129(14)
N2 C2 1.4590(16)
N3 N4 1.3212(15)
N4 C1 1.3557(16)
N5 N6 1.2952(15)
N5 C1 1.3853(15)
C2 H2C 0.950(16)
C2 H2A 0.954(16)
C2 H2B 0.919(17)
N7 C3 1.3340(16)
N7 N8 1.4118(15)
N7 H7 0.865(17)
N8 H8A 0.856(18)
N8 H8B 0.829(17)
N9 C3 1.3229(15)
N9 N10 1.4191(15)
N9 H9 0.867(16)
N10 H10B 0.911(17)
N10 H10A 0.910(16)
N11 C3 1.3258(16)
N11 N12 1.4078(16)
N11 H11 0.908(16)
N12 H12A 0.86(2)
N12 H12B 0.87(2)

loop_
_geom_hbond_atom_site_label_D
_geom_hbond_atom_site_label_H
_geom_hbond_atom_site_label_A
_geom_hbond_distance_DH
_geom_hbond_distance_HA
_geom_hbond_distance_DA
_geom_hbond_angle_DHA
_geom_hbond_site_symmetry_A
N10 H10B N1 0.911(17) 2.307(18) 3.1760(15) 159.5(14) 1_454
N10 H10B O1 0.911(17) 2.349(17) 2.9970(15) 128.0(13) 1_454
N8 H8A N4 0.856(18) 2.290(18) 3.1323(17) 167.8(15) .
N11 H11 O1 0.908(16) 2.194(17) 3.0038(15) 148.2(14) 2_766
N11 H11 O2 0.908(16) 2.529(17) 3.0382(15) 116.0(12) 2_766
N11 H11 N6 0.908(16) 2.679(17) 3.4354(15) 141.4(13) 2_766
N10 H10A O2 0.910(16) 2.156(17) 2.9673(14) 148.0(13) 1_444
N9 H9 N3 0.867(16) 2.219(16) 2.9732(15) 145.3(13) 2_655
N7 H7 N10 0.865(17) 2.447(17) 3.1966(15) 145.3(13) 2
N8 H8B O2 0.829(17) 2.165(17) 2.9368(16) 154.7(15) 2_666
N12 H12A O2 0.86(2) 2.653(19) 3.2139(16) 123.9(14) 2_766
N12 H12B O2 0.87(2) 2.41(2) 3.0827(16) 134.3(16) 1_554

loop_
_geom_torsion_atom_site_label_1
_geom_torsion_atom_site_label_2
_geom_torsion_atom_site_label_3
_geom_torsion_atom_site_label_4
_geom_torsion
C1 N1 N2 N3 -0.24(13)
C1 N1 N2 C2 -175.52(11)
N1 N2 N3 N4 0.04(13)
C2 N2 N3 N4 175.33(11)
N2 N3 N4 C1 0.19(13)
C1 N5 N6 O1 4.75(18)
C1 N5 N6 O2 -176.65(10)
N2 N1 C1 N4 0.35(13)
N2 N1 C1 N5 174.48(12)
N3 N4 C1 N1 -0.35(14)
N3 N4 C1 N5 -175.37(10)
N6 N5 C1 N1 30.31(19)
N6 N5 C1 N4 -155.82(11)
N10 N9 C3 N11 -171.55(11)
N10 N9 C3 N7 9.52(17)
N12 N11 C3 N9 -0.41(18)
N12 N11 C3 N7 178.54(12)
N8 N7 C3 N9 174.07(11)
N8 N7 C3 N11 -4.87(17)
